data_4335298
loop_
_publ_author_name
'Rebeca Ar\'evalo'
'Julio P\'erez'
'Luc\'ia Riera'

_publ_contact_author
;
     JULIO PEREZ 
     Departamento de Quimica Organica e Inorganica
     Facultad de Quimica
     Universidad de Oviedo
     C/ Julian Claveria 8
     33006 Oviedo  
     SPAIN
;
_publ_contact_author_email japm@uniovi.es
_publ_contact_author_fax +34-985103446
_publ_contact_author_phone +34-985103465
_publ_section_title
;
 Intramolecular Nucleophilic Addition to the 2 Position of Coordinated
 2,2'-Bipyridine by a Deprotonated Dimethyl Sulfide Ligand
;
_journal_name_full 'Inorganic Chemistry'
_journal_page_first 6785
_journal_page_last 6787
_journal_paper_doi 10.1021/ic401065h
_journal_volume 52
_journal_year 2013
_chemical_formula_sum 'C41.5 H46 Cl N2 O3 Re S'
_chemical_formula_weight 874.51
_chemical_name_systematic
;
 ?
;
_space_group_IT_number 14
_symmetry_cell_setting monoclinic
_symmetry_space_group_name_Hall '-P 2ybc'
_symmetry_space_group_name_H-M 'P 1 21/c 1'
_atom_sites_solution_hydrogens geom
_atom_sites_solution_primary direct
_atom_sites_solution_secondary difmap
_audit_creation_method SHELXL-97
_cell_angle_alpha 90.00
_cell_angle_beta 116.928(4)
_cell_angle_gamma 90.00
_cell_formula_units_Z 8
_cell_length_a 26.201(1)
_cell_length_b 14.3041(3)
_cell_length_c 24.6857(9)
_cell_measurement_reflns_used 8737
_cell_measurement_temperature 123.0(3)
_cell_measurement_theta_max 72.9938
_cell_measurement_theta_min 3.0868
_cell_volume 8248.6(6)
_computing_structure_refinement 'SHELXL-97 (Sheldrick, 1997)'
_computing_structure_solution 'SHELXS-97 (Sheldrick, 1990)'
_diffrn_ambient_temperature 123.0(3)
_diffrn_measured_fraction_theta_full 0.998
_diffrn_measured_fraction_theta_max 0.979
_diffrn_measurement_device_type 'Xcalibur, Onyx, Nova'
_diffrn_radiation_monochromator mirror
_diffrn_radiation_source 'Nova (Cu) x-ray Source'
_diffrn_radiation_type CuK\a
_diffrn_radiation_wavelength 1.54184
_diffrn_reflns_av_R_equivalents 0.0316
_diffrn_reflns_av_sigmaI/netI 0.0433
_diffrn_reflns_limit_h_max 32
_diffrn_reflns_limit_h_min -30
_diffrn_reflns_limit_k_max 15
_diffrn_reflns_limit_k_min -17
_diffrn_reflns_limit_l_max 30
_diffrn_reflns_limit_l_min -30
_diffrn_reflns_number 34186
_diffrn_reflns_theta_full 70.00
_diffrn_reflns_theta_max 73.15
_diffrn_reflns_theta_min 3.58
_exptl_absorpt_coefficient_mu 7.121
_exptl_absorpt_correction_T_max 1.00000
_exptl_absorpt_correction_T_min 0.80879
_exptl_absorpt_correction_type multi-scan
_exptl_absorpt_process_details
;
CrysAlisPro, Agilent Technologies,
Version 1.171.35.19 (release 27-10-2011 CrysAlis171 .NET)
(compiled Oct 27 2011,15:02:11)
empirical absorption correction using spherical harmonics,
 implemented in SCALE3 ABSPACK scaling algorithm.
;
_exptl_crystal_density_diffrn 1.408
_exptl_crystal_F_000 3528
_exptl_crystal_size_max 0.1375
_exptl_crystal_size_mid 0.0674
_exptl_crystal_size_min 0.0167
_refine_diff_density_max 1.575
_refine_diff_density_min -1.981
_refine_diff_density_rms 0.114
_refine_ls_extinction_expression Fc^*^=kFc[1+0.001xFc^2^\l^3^/sin(2\q)]^-1/4^
_refine_ls_extinction_method SHELXL
_refine_ls_goodness_of_fit_ref 1.028
_refine_ls_hydrogen_treatment constr
_refine_ls_matrix_type full
_refine_ls_number_parameters 893
_refine_ls_number_reflns 16187
_refine_ls_number_restraints 0
_refine_ls_restrained_S_all 1.028
_refine_ls_R_factor_all 0.0571
_refine_ls_R_factor_gt 0.0444
_refine_ls_shift/su_max 0.001
_refine_ls_shift/su_mean 0.000
_refine_ls_structure_factor_coef Fsqd
_refine_ls_weighting_details 'calc w=1/[\s^2^(Fo^2^)+(0.0577P)^2^+13.3733P] where P=(Fo^2^+2Fc^2^)/3'
_refine_ls_weighting_scheme calc
_refine_ls_wR_factor_gt 0.1136
_refine_ls_wR_factor_ref 0.1207
_reflns_number_gt 12857
_reflns_number_total 16187
_reflns_threshold_expression >2sigma(I)
_cod_data_source_file ic401065h_si_001_1.cif
_cod_data_source_block ra2722-compound6
_cod_original_cell_volume 8248.8(5)
_cod_database_code 4335298

loop_
_symmetry_equiv_pos_as_xyz
'x, y, z'
'-x, y+1/2, -z+1/2'
'-x, -y, -z'
'x, -y-1/2, z-1/2'

loop_
_atom_site_label
_atom_site_type_symbol
_atom_site_fract_x
_atom_site_fract_y
_atom_site_fract_z
_atom_site_U_iso_or_equiv
_atom_site_adp_type
_atom_site_occupancy
_atom_site_symmetry_multiplicity
_atom_site_calc_flag
_atom_site_refinement_flags
Re2 Re 0.401867(9) 0.748670(14) 0.198820(9) 0.02465(7) Uani 1 1 d .
S1 S 0.08152(5) 0.39662(8) 0.25001(5) 0.0267(2) Uani 1 1 d .
S2 S 0.42262(5) 0.90871(8) 0.17032(5) 0.0286(2) Uani 1 1 d .
O101 O 0.49595(16) 0.7560(3) 0.33061(16) 0.0432(10) Uani 1 1 d .
C101 C 0.4612(2) 0.7521(4) 0.2802(2) 0.0328(11) Uani 1 1 d .
O2 O 0.00148(16) 0.2462(3) 0.33571(18) 0.0409(9) Uani 1 1 d .
O1 O 0.17658(17) 0.3025(3) 0.42409(16) 0.0462(10) Uani 1 1 d .
C2 C 0.0356(2) 0.2415(4) 0.3185(2) 0.0327(11) Uani 1 1 d .
C1 C 0.1461(2) 0.2766(4) 0.3759(2) 0.0355(12) Uani 1 1 d .
O102 O 0.32322(16) 0.8269(3) 0.25040(17) 0.0417(9) Uani 1 1 d .
C102 C 0.3524(2) 0.7977(4) 0.2310(2) 0.0309(11) Uani 1 1 d .
N3 N 0.44634(16) 0.7085(3) 0.14738(17) 0.0262(8) Uani 1 1 d .
N1 N 0.05329(16) 0.2000(3) 0.20031(17) 0.0263(8) Uani 1 1 d .
N4 N 0.33494(16) 0.7611(3) 0.10151(18) 0.0239(8) Uani 1 1 d .
N2 N 0.16533(16) 0.2430(3) 0.26560(18) 0.0226(8) Uani 1 1 d .
C6 C 0.0699(2) 0.2384(3) 0.1064(2) 0.0281(10) Uani 1 1 d .
C30 C 0.2264(2) 0.2421(3) 0.3055(2) 0.0262(10) Uani 1 1 d .
C108 C 0.3338(2) 0.7671(3) -0.0015(2) 0.0260(10) Uani 1 1 d .
C10 C 0.0220(2) 0.2275(4) 0.0522(2) 0.0362(12) Uani 1 1 d .
H12 H -0.0140 0.2254 0.0508 0.043 Uiso 1 1 calc R
C131 C 0.2467(2) 0.8554(4) 0.0673(2) 0.0287(10) Uani 1 1 d .
C9 C 0.1444(2) 0.2521(3) 0.2075(2) 0.0240(9) Uani 1 1 d .
C107 C 0.3811(2) 0.7523(3) -0.0136(2) 0.0288(11) Uani 1 1 d .
C31 C 0.2556(2) 0.3275(4) 0.3249(2) 0.0289(10) Uani 1 1 d .
C8 C 0.1698(2) 0.2537(3) 0.1654(2) 0.0260(10) Uani 1 1 d .
C110 C 0.4826(2) 0.7299(4) 0.0331(2) 0.0354(12) Uani 1 1 d .
H29 H 0.5182 0.7261 0.0670 0.043 Uiso 1 1 calc R
C5 C 0.07869(19) 0.2566(3) 0.1706(2) 0.0240(10) Uani 1 1 d .
C36 C 0.2299(2) 0.4229(4) 0.3002(2) 0.0319(11) Uani 1 1 d .
H136 H 0.1916 0.4129 0.2667 0.038 Uiso 1 1 calc R
C109 C 0.3578(2) 0.7672(3) 0.0653(2) 0.0246(9) Uani 1 1 d .
C105 C 0.4234(2) 0.7669(3) 0.0936(2) 0.0275(10) Uani 1 1 d .
C132 C 0.1878(2) 0.8583(4) 0.0487(2) 0.0348(12) Uani 1 1 d .
H36 H 0.1694 0.9159 0.0413 0.042 Uiso 1 1 calc R
C135 C 0.2420(2) 0.6844(4) 0.0702(2) 0.0302(11) Uani 1 1 d .
C139 C 0.2678(2) 0.5880(4) 0.0766(2) 0.0339(11) Uani 1 1 d .
H139 H 0.3095 0.5949 0.0969 0.041 Uiso 1 1 calc R
C7 C 0.1235(2) 0.2427(3) 0.1067(2) 0.0287(10) Uani 1 1 d .
C106 C 0.4342(2) 0.7458(3) 0.0395(2) 0.0288(11) Uani 1 1 d .
C118 C 0.4884(2) 0.6412(3) 0.1537(2) 0.0279(10) Uani 1 1 d .
C116 C 0.2796(2) 0.7732(4) -0.0490(2) 0.0310(11) Uani 1 1 d .
H28 H 0.2477 0.7821 -0.0423 0.037 Uiso 1 1 calc R
C4 C 0.0625(2) 0.3616(3) 0.1725(2) 0.0275(10) Uani 1 1 d .
H4A H 0.0217 0.3700 0.1475 0.033 Uiso 1 1 calc R
H4B H 0.0825 0.4007 0.1562 0.033 Uiso 1 1 calc R
C18 C 0.0105(2) 0.1337(3) 0.1643(2) 0.0268(10) Uani 1 1 d .
C17 C 0.0171(2) 0.4525(4) 0.2435(2) 0.0336(11) Uani 1 1 d .
H15A H 0.0230 0.4736 0.2828 0.050 Uiso 1 1 calc R
H15B H -0.0140 0.4087 0.2277 0.050 Uiso 1 1 calc R
H15C H 0.0081 0.5050 0.2165 0.050 Uiso 1 1 calc R
C39 C 0.2259(2) 0.0630(3) 0.3026(2) 0.0311(11) Uani 1 1 d .
H39 H 0.1844 0.0730 0.2813 0.037 Uiso 1 1 calc R
C16 C 0.2254(2) 0.2605(4) 0.1722(2) 0.0320(11) Uani 1 1 d .
H13 H 0.2567 0.2680 0.2100 0.038 Uiso 1 1 calc R
C134 C 0.1832(2) 0.6914(4) 0.0508(2) 0.0385(12) Uani 1 1 d .
H34 H 0.1615 0.6374 0.0443 0.046 Uiso 1 1 calc R
C37 C 0.2236(2) 0.4817(4) 0.3484(3) 0.0407(13) Uani 1 1 d .
H22A H 0.2069 0.5410 0.3314 0.061 Uiso 1 1 calc R
H22B H 0.2605 0.4912 0.3822 0.061 Uiso 1 1 calc R
H22C H 0.1992 0.4497 0.3620 0.061 Uiso 1 1 calc R
C35 C 0.2539(2) 0.1558(4) 0.3271(2) 0.0290(10) Uani 1 1 d .
C130 C 0.2730(2) 0.7673(4) 0.0787(2) 0.0264(10) Uani 1 1 d .
C117 C 0.4874(2) 0.9611(4) 0.2270(2) 0.0362(12) Uani 1 1 d .
H38A H 0.4811 0.9830 0.2602 0.054 Uiso 1 1 calc R
H38B H 0.4980 1.0127 0.2094 0.054 Uiso 1 1 calc R
H38C H 0.5175 0.9155 0.2415 0.054 Uiso 1 1 calc R
C136 C 0.2775(2) 0.9473(4) 0.0727(2) 0.0339(11) Uani 1 1 d .
H37 H 0.3170 0.9324 0.0814 0.041 Uiso 1 1 calc R
C33 C 0.3399(2) 0.2417(4) 0.3916(3) 0.0435(14) Uani 1 1 d .
H19 H 0.3776 0.2416 0.4219 0.052 Uiso 1 1 calc R
C34 C 0.3115(2) 0.1573(4) 0.3699(2) 0.0382(12) Uani 1 1 d .
H18 H 0.3310 0.1013 0.3842 0.046 Uiso 1 1 calc R
C15 C 0.2315(2) 0.2554(4) 0.1180(2) 0.0326(11) Uani 1 1 d .
H66 H 0.2683 0.2605 0.1216 0.039 Uiso 1 1 calc R
O103 O 0.37795(18) 0.5514(3) 0.23085(18) 0.0468(10) Uani 1 1 d .
C115 C 0.2742(2) 0.7652(4) -0.1092(2) 0.0389(13) Uani 1 1 d .
H44 H 0.2381 0.7708 -0.1420 0.047 Uiso 1 1 calc R
C128 C 0.6022(2) 0.7155(5) 0.3017(3) 0.0453(14) Uani 1 1 d .
H54A H 0.6144 0.7711 0.3259 0.068 Uiso 1 1 calc R
H54B H 0.6352 0.6802 0.3064 0.068 Uiso 1 1 calc R
H54C H 0.5792 0.6783 0.3146 0.068 Uiso 1 1 calc R
O3 O 0.11436(19) 0.0350(3) 0.3457(2) 0.0513(11) Uani 1 1 d .
C25 C -0.1042(2) 0.2099(5) 0.2014(3) 0.0437(14) Uani 1 1 d .
H79A H -0.1162 0.2655 0.2142 0.065 Uiso 1 1 calc R
H79B H -0.0819 0.1719 0.2363 0.065 Uiso 1 1 calc R
H79C H -0.1372 0.1755 0.1738 0.065 Uiso 1 1 calc R
C24 C -0.0680(2) 0.2366(3) 0.1697(2) 0.0296(11) Uani 1 1 d .
H77 H -0.0342 0.2701 0.1991 0.036 Uiso 1 1 calc R
C114 C 0.3197(2) 0.7498(4) -0.1202(2) 0.0356(12) Uani 1 1 d .
H43 H 0.3139 0.7441 -0.1602 0.043 Uiso 1 1 calc R
C113 C 0.3754(3) 0.7423(4) -0.0725(2) 0.0360(12) Uani 1 1 d .
C13 C 0.1310(2) 0.2360(4) 0.0537(2) 0.0345(12) Uani 1 1 d .
C20 C -0.0895(2) 0.0864(4) 0.1110(2) 0.0331(11) Uani 1 1 d .
H70 H -0.1277 0.0973 0.1013 0.040 Uiso 1 1 calc R
C111 C 0.4775(2) 0.7192(5) -0.0262(3) 0.0429(13) Uani 1 1 d .
H40 H 0.5106 0.7083 -0.0304 0.051 Uiso 1 1 calc R
C121 C 0.5732(2) 0.5121(4) 0.1617(3) 0.0399(13) Uani 1 1 d .
H47 H 0.6013 0.4706 0.1635 0.048 Uiso 1 1 calc R
C122 C 0.5879(2) 0.5918(4) 0.1976(2) 0.0349(12) Uani 1 1 d .
H46 H 0.6261 0.6026 0.2243 0.042 Uiso 1 1 calc R
C127 C 0.5669(2) 0.7423(4) 0.2346(2) 0.0331(11) Uani 1 1 d .
H127 H 0.5331 0.7768 0.2307 0.040 Uiso 1 1 calc R
C104 C 0.4424(2) 0.8711(3) 0.1118(2) 0.0300(10) Uani 1 1 d .
H10A H 0.4240 0.9110 0.0764 0.036 Uiso 1 1 calc R
H10B H 0.4835 0.8764 0.1269 0.036 Uiso 1 1 calc R
C112 C 0.4265(3) 0.7242(5) -0.0774(3) 0.0433(14) Uani 1 1 d .
H41 H 0.4252 0.7157 -0.1154 0.052 Uiso 1 1 calc R
C123 C 0.5465(2) 0.6564(4) 0.1946(2) 0.0307(11) Uani 1 1 d .
C12 C 0.0806(2) 0.2227(4) -0.0015(2) 0.0412(13) Uani 1 1 d .
H63 H 0.0831 0.2160 -0.0378 0.049 Uiso 1 1 calc R
C133 C 0.1567(2) 0.7782(4) 0.0411(2) 0.0400(13) Uani 1 1 d .
H56 H 0.1177 0.7820 0.0294 0.048 Uiso 1 1 calc R
C41 C 0.2453(2) 0.0279(4) 0.2561(3) 0.0428(14) Uani 1 1 d .
H80A H 0.2274 -0.0311 0.2400 0.064 Uiso 1 1 calc R
H80B H 0.2861 0.0204 0.2756 0.064 Uiso 1 1 calc R
H80C H 0.2345 0.0724 0.2237 0.064 Uiso 1 1 calc R
C27 C 0.0861(2) 0.0209(4) 0.1612(2) 0.0329(11) Uani 1 1 d .
H74 H 0.1115 0.0726 0.1835 0.040 Uiso 1 1 calc R
C129 C 0.6017(2) 0.8069(4) 0.2145(3) 0.0454(14) Uani 1 1 d .
H55A H 0.6137 0.8609 0.2404 0.068 Uiso 1 1 calc R
H55B H 0.5785 0.8262 0.1733 0.068 Uiso 1 1 calc R
H55C H 0.6348 0.7741 0.2173 0.068 Uiso 1 1 calc R
C11 C 0.0281(2) 0.2196(4) -0.0016(2) 0.0410(13) Uani 1 1 d .
H62 H -0.0045 0.2121 -0.0384 0.049 Uiso 1 1 calc R
C14 C 0.1876(2) 0.2436(4) 0.0610(2) 0.0366(12) Uani 1 1 d .
H65 H 0.1948 0.2407 0.0274 0.044 Uiso 1 1 calc R
C21 C -0.0754(2) 0.0082(4) 0.0883(2) 0.0349(12) Uani 1 1 d .
H71 H -0.1037 -0.0325 0.0626 0.042 Uiso 1 1 calc R
C26 C -0.1014(2) 0.3027(4) 0.1164(3) 0.0405(13) Uani 1 1 d .
H78A H -0.1135 0.3566 0.1307 0.061 Uiso 1 1 calc R
H78B H -0.1344 0.2709 0.0864 0.061 Uiso 1 1 calc R
H78C H -0.0773 0.3220 0.0985 0.061 Uiso 1 1 calc R
C138 C 0.2512(3) 1.0028(4) 0.0138(3) 0.0503(16) Uani 1 1 d .
H59A H 0.2719 1.0602 0.0190 0.075 Uiso 1 1 calc R
H59B H 0.2119 1.0165 0.0031 0.075 Uiso 1 1 calc R
H59C H 0.2532 0.9668 -0.0181 0.075 Uiso 1 1 calc R
C119 C 0.4729(2) 0.5586(4) 0.1182(2) 0.0308(11) Uani 1 1 d .
C124 C 0.4114(2) 0.5304(4) 0.0776(2) 0.0337(11) Uani 1 1 d .
H50 H 0.3867 0.5834 0.0750 0.040 Uiso 1 1 calc R
C19 C -0.0476(2) 0.1502(3) 0.1487(2) 0.0277(10) Uani 1 1 d .
C23 C 0.0246(2) 0.0516(4) 0.1421(2) 0.0299(10) Uani 1 1 d .
C22 C -0.0188(2) -0.0086(4) 0.1039(2) 0.0358(12) Uani 1 1 d .
H72 H -0.0092 -0.0616 0.0887 0.043 Uiso 1 1 calc R
C28 C 0.1000(2) -0.0619(4) 0.2040(3) 0.0415(13) Uani 1 1 d .
H75A H 0.1388 -0.0814 0.2164 0.062 Uiso 1 1 calc R
H75B H 0.0745 -0.1126 0.1836 0.062 Uiso 1 1 calc R
H75C H 0.0956 -0.0442 0.2392 0.062 Uiso 1 1 calc R
C126 C 0.4002(2) 0.5048(4) 0.0128(3) 0.0465(15) Uani 1 1 d .
H51A H 0.3607 0.4881 -0.0107 0.070 Uiso 1 1 calc R
H51B H 0.4240 0.4529 0.0142 0.070 Uiso 1 1 calc R
H51C H 0.4090 0.5575 -0.0056 0.070 Uiso 1 1 calc R
C29 C 0.0978(2) -0.0040(4) 0.1078(3) 0.0447(14) Uani 1 1 d .
H76A H 0.0890 0.0487 0.0810 0.067 Uiso 1 1 calc R
H76B H 0.0744 -0.0561 0.0862 0.067 Uiso 1 1 calc R
H76C H 0.1374 -0.0202 0.1226 0.067 Uiso 1 1 calc R
C103 C 0.3861(2) 0.6240(4) 0.2170(2) 0.0352(12) Uani 1 1 d .
C141 C 0.2505(2) 0.5470(4) 0.0131(3) 0.0442(14) Uani 1 1 d .
H57A H 0.2670 0.4860 0.0170 0.066 Uiso 1 1 calc R
H57B H 0.2641 0.5870 -0.0088 0.066 Uiso 1 1 calc R
H57C H 0.2095 0.5425 -0.0085 0.066 Uiso 1 1 calc R
C137 C 0.2800(3) 1.0046(4) 0.1258(3) 0.0467(15) Uani 1 1 d .
H60A H 0.3000 1.0620 0.1286 0.070 Uiso 1 1 calc R
H60B H 0.2998 0.9698 0.1627 0.070 Uiso 1 1 calc R
H60C H 0.2419 1.0181 0.1195 0.070 Uiso 1 1 calc R
C3 C 0.1080(2) 0.1091(4) 0.3256(2) 0.0349(12) Uani 1 1 d .
C125 C 0.3953(2) 0.4485(4) 0.1070(3) 0.0445(14) Uani 1 1 d .
H52A H 0.3562 0.4309 0.0818 0.067 Uiso 1 1 calc R
H52B H 0.3998 0.4670 0.1463 0.067 Uiso 1 1 calc R
H52C H 0.4199 0.3962 0.1114 0.067 Uiso 1 1 calc R
C120 C 0.5160(2) 0.4953(4) 0.1230(2) 0.0376(12) Uani 1 1 d .
H48 H 0.5058 0.4411 0.0997 0.045 Uiso 1 1 calc R
C32 C 0.3130(2) 0.3247(4) 0.3687(2) 0.0370(12) Uani 1 1 d .
H67 H 0.3331 0.3804 0.3825 0.044 Uiso 1 1 calc R
C38 C 0.2650(3) 0.4759(4) 0.2749(3) 0.0464(14) Uani 1 1 d .
H68A H 0.2474 0.5353 0.2594 0.070 Uiso 1 1 calc R
H68B H 0.2666 0.4402 0.2428 0.070 Uiso 1 1 calc R
H68C H 0.3031 0.4854 0.3067 0.070 Uiso 1 1 calc R
C140 C 0.2515(3) 0.5220(5) 0.1152(3) 0.0510(16) Uani 1 1 d .
H58A H 0.2691 0.4621 0.1179 0.077 Uiso 1 1 calc R
H58B H 0.2106 0.5147 0.0966 0.077 Uiso 1 1 calc R
H58C H 0.2645 0.5477 0.1552 0.077 Uiso 1 1 calc R
C40 C 0.2382(3) -0.0099(4) 0.3522(3) 0.0482(15) Uani 1 1 d .
H81A H 0.2191 -0.0673 0.3341 0.072 Uiso 1 1 calc R
H81B H 0.2245 0.0125 0.3799 0.072 Uiso 1 1 calc R
H81C H 0.2787 -0.0206 0.3738 0.072 Uiso 1 1 calc R
Cl1 Cl 0.20177(8) 0.74037(13) 0.21004(10) 0.0692(5) Uani 1 1 d .
Cl2 Cl 0.12256(11) 0.58455(16) 0.17196(16) 0.1183(11) Uani 1 1 d .
C100 C 0.1305(3) 0.7049(5) 0.1654(3) 0.0607(18) Uani 1 1 d .
H100 H 0.1057 0.7385 0.1783 0.073 Uiso 1 1 calc R
H101 H 0.1190 0.7204 0.1232 0.073 Uiso 1 1 calc R
Re1 Re 0.096020(8) 0.234381(15) 0.295039(9) 0.02371(7) Uani 1 1 d .

loop_
_atom_site_aniso_label
_atom_site_aniso_U_11
_atom_site_aniso_U_22
_atom_site_aniso_U_33
_atom_site_aniso_U_23
_atom_site_aniso_U_13
_atom_site_aniso_U_12
Re2 0.02166(12) 0.03194(12) 0.01938(12) 0.00088(8) 0.00844(9) 0.00168(8)
S1 0.0261(6) 0.0276(5) 0.0256(6) -0.0017(4) 0.0110(5) 0.0002(4)
S2 0.0267(6) 0.0310(6) 0.0265(6) -0.0027(5) 0.0107(5) 0.0000(5)
O101 0.029(2) 0.069(3) 0.0210(19) -0.0011(18) 0.0028(16) -0.0035(18)
C101 0.028(3) 0.039(3) 0.036(3) 0.002(2) 0.019(2) 0.003(2)
O2 0.032(2) 0.061(3) 0.040(2) 0.0052(18) 0.0259(18) 0.0051(17)
O1 0.047(2) 0.064(3) 0.0192(19) -0.0063(18) 0.0083(17) -0.016(2)
C2 0.032(3) 0.038(3) 0.026(3) 0.001(2) 0.012(2) -0.003(2)
C1 0.033(3) 0.042(3) 0.035(3) 0.008(2) 0.017(2) 0.004(2)
O102 0.039(2) 0.058(3) 0.041(2) 0.0046(19) 0.0286(19) 0.0078(18)
C102 0.028(2) 0.038(3) 0.022(2) 0.007(2) 0.008(2) -0.002(2)
N3 0.0253(19) 0.033(2) 0.0201(19) 0.0004(17) 0.0104(16) 0.0046(17)
N1 0.0252(19) 0.033(2) 0.023(2) -0.0023(17) 0.0131(16) -0.0050(16)
N4 0.0193(19) 0.030(2) 0.0212(19) 0.0022(16) 0.0079(15) 0.0029(15)
N2 0.0175(18) 0.0272(19) 0.024(2) 0.0030(15) 0.0100(16) 0.0011(14)
C6 0.028(2) 0.032(3) 0.025(2) -0.002(2) 0.013(2) -0.0001(19)
C30 0.022(2) 0.036(3) 0.020(2) -0.0024(19) 0.0099(19) -0.0006(18)
C108 0.023(2) 0.033(2) 0.023(2) 0.0020(19) 0.0102(19) 0.0022(19)
C10 0.033(3) 0.047(3) 0.027(3) -0.006(2) 0.012(2) 0.001(2)
C131 0.028(2) 0.039(3) 0.019(2) -0.002(2) 0.0099(19) 0.004(2)
C9 0.026(2) 0.027(2) 0.024(2) -0.0028(18) 0.016(2) -0.0026(17)
C107 0.029(3) 0.036(3) 0.022(2) 0.0008(19) 0.012(2) 0.0037(19)
C31 0.027(2) 0.037(3) 0.021(2) -0.003(2) 0.009(2) 0.000(2)
C8 0.025(2) 0.029(2) 0.023(2) -0.0028(18) 0.0101(19) -0.0020(18)
C110 0.028(3) 0.050(3) 0.028(3) 0.001(2) 0.012(2) 0.005(2)
C5 0.019(2) 0.033(2) 0.020(2) -0.0015(18) 0.0083(18) -0.0029(17)
C36 0.032(3) 0.033(3) 0.031(3) -0.002(2) 0.015(2) -0.003(2)
C109 0.024(2) 0.029(2) 0.021(2) 0.0000(18) 0.0103(18) 0.0030(18)
C105 0.024(2) 0.034(3) 0.022(2) 0.005(2) 0.0084(19) 0.0017(19)
C132 0.027(3) 0.048(3) 0.026(3) -0.002(2) 0.010(2) 0.008(2)
C135 0.028(2) 0.040(3) 0.025(2) 0.002(2) 0.013(2) 0.000(2)
C139 0.029(3) 0.038(3) 0.031(3) -0.002(2) 0.011(2) -0.005(2)
C7 0.032(3) 0.035(3) 0.023(2) -0.003(2) 0.016(2) -0.002(2)
C106 0.027(2) 0.039(3) 0.022(2) 0.002(2) 0.012(2) 0.0006(19)
C118 0.027(2) 0.032(2) 0.026(2) 0.002(2) 0.013(2) 0.0056(19)
C116 0.028(2) 0.043(3) 0.025(2) -0.002(2) 0.015(2) 0.008(2)
C4 0.027(2) 0.031(2) 0.022(2) 0.0060(19) 0.0093(19) 0.0034(19)
C18 0.029(2) 0.025(2) 0.027(2) -0.0021(19) 0.013(2) -0.0021(19)
C17 0.029(3) 0.033(3) 0.039(3) -0.007(2) 0.016(2) 0.001(2)
C39 0.023(2) 0.032(3) 0.035(3) 0.007(2) 0.010(2) 0.0031(19)
C16 0.023(2) 0.041(3) 0.030(3) -0.001(2) 0.010(2) -0.002(2)
C134 0.028(3) 0.053(3) 0.032(3) -0.003(2) 0.012(2) -0.004(2)
C37 0.044(3) 0.037(3) 0.043(3) -0.007(2) 0.021(3) -0.005(2)
C35 0.027(2) 0.037(3) 0.024(2) 0.005(2) 0.013(2) 0.009(2)
C130 0.021(2) 0.042(3) 0.017(2) -0.0010(19) 0.0091(18) -0.0002(19)
C117 0.029(3) 0.039(3) 0.036(3) -0.010(2) 0.010(2) -0.002(2)
C136 0.029(3) 0.038(3) 0.033(3) -0.002(2) 0.012(2) 0.004(2)
C33 0.020(3) 0.059(4) 0.037(3) 0.001(3) 0.001(2) -0.001(2)
C34 0.027(3) 0.043(3) 0.036(3) 0.007(2) 0.007(2) 0.006(2)
C15 0.034(3) 0.043(3) 0.032(3) 0.003(2) 0.025(2) 0.008(2)
O103 0.056(3) 0.036(2) 0.044(2) 0.0135(18) 0.019(2) -0.0032(19)
C115 0.034(3) 0.039(3) 0.029(3) -0.003(2) 0.001(2) 0.012(2)
C128 0.034(3) 0.054(4) 0.037(3) -0.010(3) 0.007(2) 0.010(3)
O3 0.055(3) 0.034(2) 0.071(3) 0.020(2) 0.034(2) 0.0029(19)
C25 0.034(3) 0.053(3) 0.045(3) -0.013(3) 0.019(3) -0.005(3)
C24 0.022(2) 0.030(2) 0.035(3) -0.003(2) 0.011(2) 0.0021(19)
C114 0.039(3) 0.051(3) 0.014(2) -0.003(2) 0.010(2) 0.009(2)
C113 0.040(3) 0.045(3) 0.025(3) -0.002(2) 0.016(2) 0.007(2)
C13 0.034(3) 0.045(3) 0.025(3) -0.006(2) 0.014(2) -0.004(2)
C20 0.023(2) 0.037(3) 0.035(3) -0.003(2) 0.010(2) -0.002(2)
C111 0.034(3) 0.063(4) 0.035(3) 0.000(3) 0.018(2) 0.006(3)
C121 0.032(3) 0.041(3) 0.047(3) 0.000(3) 0.019(3) 0.007(2)
C122 0.025(2) 0.041(3) 0.035(3) 0.000(2) 0.010(2) 0.002(2)
C127 0.024(2) 0.035(3) 0.037(3) -0.001(2) 0.011(2) 0.001(2)
C104 0.029(2) 0.034(3) 0.028(3) 0.000(2) 0.014(2) -0.002(2)
C112 0.047(3) 0.062(4) 0.029(3) 0.000(3) 0.024(3) 0.008(3)
C123 0.025(2) 0.033(3) 0.033(3) 0.001(2) 0.012(2) 0.005(2)
C12 0.040(3) 0.063(4) 0.024(3) -0.010(3) 0.018(2) -0.005(3)
C133 0.023(2) 0.061(4) 0.034(3) -0.002(3) 0.010(2) 0.000(2)
C41 0.034(3) 0.042(3) 0.053(4) -0.006(3) 0.020(3) -0.003(2)
C27 0.023(2) 0.035(3) 0.039(3) -0.009(2) 0.012(2) -0.003(2)
C129 0.031(3) 0.044(3) 0.060(4) -0.001(3) 0.019(3) -0.002(2)
C11 0.033(3) 0.061(4) 0.021(3) -0.009(3) 0.006(2) 0.001(3)
C14 0.029(3) 0.056(3) 0.022(2) -0.004(2) 0.010(2) 0.001(2)
C21 0.028(3) 0.031(3) 0.038(3) -0.006(2) 0.008(2) -0.004(2)
C26 0.035(3) 0.034(3) 0.044(3) -0.005(2) 0.010(2) 0.007(2)
C138 0.057(4) 0.045(3) 0.045(4) 0.013(3) 0.020(3) 0.008(3)
C119 0.028(2) 0.035(3) 0.029(3) 0.002(2) 0.011(2) 0.006(2)
C124 0.028(3) 0.035(3) 0.031(3) -0.003(2) 0.007(2) 0.003(2)
C19 0.028(2) 0.029(2) 0.025(2) -0.0013(19) 0.011(2) -0.0014(19)
C23 0.027(2) 0.033(3) 0.031(3) -0.003(2) 0.014(2) 0.000(2)
C22 0.034(3) 0.030(3) 0.040(3) -0.011(2) 0.014(2) -0.001(2)
C28 0.032(3) 0.028(3) 0.059(4) 0.000(3) 0.016(3) 0.001(2)
C126 0.039(3) 0.053(4) 0.037(3) -0.009(3) 0.007(3) 0.002(3)
C29 0.039(3) 0.047(3) 0.055(4) -0.017(3) 0.028(3) -0.005(3)
C103 0.029(3) 0.051(3) 0.020(2) 0.005(2) 0.006(2) 0.012(2)
C141 0.044(3) 0.047(3) 0.037(3) -0.009(3) 0.014(3) 0.007(3)
C137 0.043(3) 0.040(3) 0.047(4) -0.009(3) 0.012(3) 0.003(3)
C3 0.027(3) 0.054(3) 0.029(3) -0.003(2) 0.018(2) -0.004(2)
C125 0.032(3) 0.038(3) 0.051(4) -0.002(3) 0.008(3) -0.001(2)
C120 0.036(3) 0.037(3) 0.037(3) -0.005(2) 0.014(2) 0.005(2)
C32 0.026(3) 0.044(3) 0.033(3) -0.001(2) 0.007(2) -0.002(2)
C38 0.050(4) 0.045(3) 0.050(4) 0.007(3) 0.029(3) -0.001(3)
C140 0.046(4) 0.051(4) 0.051(4) 0.010(3) 0.017(3) -0.008(3)
C40 0.038(3) 0.043(3) 0.056(4) 0.020(3) 0.014(3) 0.006(3)
Cl1 0.0541(10) 0.0632(11) 0.0792(13) -0.0114(9) 0.0206(9) -0.0021(8)
Cl2 0.0885(17) 0.0509(12) 0.213(3) -0.0200(16) 0.066(2) -0.0122(11)
C100 0.059(4) 0.055(4) 0.063(5) 0.009(4) 0.023(4) -0.004(3)
Re1 0.02135(11) 0.02965(12) 0.02078(11) 0.00058(8) 0.01011(9) -0.00005(8)

loop_
_atom_type_symbol
_atom_type_description
_atom_type_scat_dispersion_real
_atom_type_scat_dispersion_imag
_atom_type_scat_source
C C 0.0181 0.0091 'International Tables Vol C Tables 4.2.6.8 and 6.1.1.4'
H H 0.0000 0.0000 'International Tables Vol C Tables 4.2.6.8 and 6.1.1.4'
N N 0.0311 0.0180 'International Tables Vol C Tables 4.2.6.8 and 6.1.1.4'
O O 0.0492 0.0322 'International Tables Vol C Tables 4.2.6.8 and 6.1.1.4'
S S 0.3331 0.5567 'International Tables Vol C Tables 4.2.6.8 and 6.1.1.4'
Re Re -5.2083 5.8923 'International Tables Vol C Tables 4.2.6.8 and 6.1.1.4'
Cl Cl 0.3639 0.7018 'International Tables Vol C Tables 4.2.6.8 and 6.1.1.4'

loop_
_geom_angle_atom_site_label_1
_geom_angle_atom_site_label_2
_geom_angle_atom_site_label_3
_geom_angle
C101 Re2 C103 86.4(2)
C101 Re2 C102 86.4(2)
C103 Re2 C102 89.2(2)
C101 Re2 N3 103.15(18)
C103 Re2 N3 96.96(19)
C102 Re2 N3 168.95(18)
C101 Re2 N4 173.48(19)
C103 Re2 N4 100.15(18)
C102 Re2 N4 93.81(17)
N3 Re2 N4 76.10(14)
C101 Re2 S2 95.44(16)
C103 Re2 S2 177.18(16)
C102 Re2 S2 93.11(15)
N3 Re2 S2 80.53(11)
N4 Re2 S2 78.05(10)
C17 S1 C4 103.2(2)
C17 S1 Re1 113.19(18)
C4 S1 Re1 97.18(16)
C117 S2 C104 103.4(2)
C117 S2 Re2 113.99(19)
C104 S2 Re2 97.32(16)
O101 C101 Re2 177.2(5)
O2 C2 Re1 176.4(5)
O1 C1 Re1 179.2(5)
O102 C102 Re2 179.6(5)
C118 N3 C105 118.1(4)
C118 N3 Re2 135.9(3)
C105 N3 Re2 106.0(3)
C18 N1 C5 117.9(4)
C18 N1 Re1 134.9(3)
C5 N1 Re1 107.1(3)
C109 N4 C130 121.0(4)
C109 N4 Re2 111.4(3)
C130 N4 Re2 127.6(3)
C9 N2 C30 122.7(4)
C9 N2 Re1 111.5(3)
C30 N2 Re1 125.8(3)
C10 C6 C7 119.0(5)
C10 C6 C5 132.8(5)
C7 C6 C5 108.0(4)
C31 C30 C35 121.8(4)
C31 C30 N2 119.1(4)
C35 C30 N2 118.9(4)
C116 C108 C107 119.6(4)
C116 C108 C109 134.9(4)
C107 C108 C109 105.3(4)
C6 C10 C11 119.0(5)
C6 C10 H12 120.5
C11 C10 H12 120.5
C132 C131 C130 117.5(5)
C132 C131 C136 117.9(5)
C130 C131 C136 124.6(4)
N2 C9 C8 133.5(4)
N2 C9 C5 117.5(4)
C8 C9 C5 108.9(4)
C113 C107 C108 122.8(5)
C113 C107 C106 123.5(5)
C108 C107 C106 113.7(4)
C32 C31 C30 117.8(5)
C32 C31 C36 117.4(5)
C30 C31 C36 124.7(4)
C16 C8 C7 119.6(5)
C16 C8 C9 134.7(5)
C7 C8 C9 105.7(4)
C106 C110 C111 118.6(5)
C106 C110 H29 120.7
C111 C110 H29 120.7
N1 C5 C6 123.3(4)
N1 C5 C9 108.9(4)
C6 C5 C9 102.2(4)
N1 C5 C4 109.2(4)
C6 C5 C4 106.3(4)
C9 C5 C4 105.5(4)
C31 C36 C38 111.7(4)
C31 C36 C37 111.5(4)
C38 C36 C37 110.1(4)
C31 C36 H136 107.8
C38 C36 H136 107.8
C37 C36 H136 107.8
N4 C109 C108 132.9(4)
N4 C109 C105 117.5(4)
C108 C109 C105 109.4(4)
N3 C105 C106 121.8(4)
N3 C105 C109 109.5(4)
C106 C105 C109 102.5(4)
N3 C105 C104 109.8(4)
C106 C105 C104 106.3(4)
C109 C105 C104 105.8(4)
C133 C132 C131 121.3(5)
C133 C132 H36 119.3
C131 C132 H36 119.3
C134 C135 C130 117.9(5)
C134 C135 C139 118.3(5)
C130 C135 C139 123.7(4)
C135 C139 C140 112.9(5)
C135 C139 C141 109.2(4)
C140 C139 C141 111.2(5)
C135 C139 H139 107.8
C140 C139 H139 107.8
C141 C139 H139 107.8
C6 C7 C13 123.5(5)
C6 C7 C8 113.7(4)
C13 C7 C8 122.8(5)
C110 C106 C107 118.6(5)
C110 C106 C105 133.5(5)
C107 C106 C105 107.7(4)
C123 C118 C119 119.1(4)
C123 C118 N3 120.5(4)
C119 C118 N3 120.4(4)
C108 C116 C115 117.2(5)
C108 C116 H28 121.4
C115 C116 H28 121.4
C5 C4 S1 110.3(3)
C5 C4 H4A 109.6
S1 C4 H4A 109.6
C5 C4 H4B 109.6
S1 C4 H4B 109.6
H4A C4 H4B 108.1
C19 C18 C23 118.2(4)
C19 C18 N1 120.2(4)
C23 C18 N1 121.6(4)
S1 C17 H15A 109.5
S1 C17 H15B 109.5
H15A C17 H15B 109.5
S1 C17 H15C 109.5
H15A C17 H15C 109.5
H15B C17 H15C 109.5
C35 C39 C40 113.0(4)
C35 C39 C41 108.8(4)
C40 C39 C41 110.8(5)
C35 C39 H39 108.0
C40 C39 H39 108.0
C41 C39 H39 108.0
C8 C16 C15 116.2(5)
C8 C16 H13 121.9
C15 C16 H13 121.9
C133 C134 C135 120.7(5)
C133 C134 H34 119.6
C135 C134 H34 119.6
C36 C37 H22A 109.5
C36 C37 H22B 109.5
H22A C37 H22B 109.5
C36 C37 H22C 109.5
H22A C37 H22C 109.5
H22B C37 H22C 109.5
C34 C35 C30 117.7(5)
C34 C35 C39 118.8(5)
C30 C35 C39 123.3(4)
C135 C130 C131 122.1(4)
C135 C130 N4 118.5(4)
C131 C130 N4 119.4(4)
S2 C117 H38A 109.5
S2 C117 H38B 109.5
H38A C117 H38B 109.5
S2 C117 H38C 109.5
H38A C117 H38C 109.5
H38B C117 H38C 109.5
C131 C136 C137 111.0(4)
C131 C136 C138 112.1(5)
C137 C136 C138 111.5(5)
C131 C136 H37 107.4
C137 C136 H37 107.4
C138 C136 H37 107.4
C32 C33 C34 120.5(5)
C32 C33 H19 119.7
C34 C33 H19 119.7
C33 C34 C35 120.8(5)
C33 C34 H18 119.6
C35 C34 H18 119.6
C14 C15 C16 125.2(5)
C14 C15 H66 117.4
C16 C15 H66 117.4
C114 C115 C116 122.6(5)
C114 C115 H44 118.7
C116 C115 H44 118.7
C127 C128 H54A 109.5
C127 C128 H54B 109.5
H54A C128 H54B 109.5
C127 C128 H54C 109.5
H54A C128 H54C 109.5
H54B C128 H54C 109.5
C24 C25 H79A 109.5
C24 C25 H79B 109.5
H79A C25 H79B 109.5
C24 C25 H79C 109.5
H79A C25 H79C 109.5
H79B C25 H79C 109.5
C25 C24 C19 111.5(4)
C25 C24 C26 110.5(4)
C19 C24 C26 111.0(4)
C25 C24 H77 107.9
C19 C24 H77 107.9
C26 C24 H77 107.9
C115 C114 C113 121.2(5)
C115 C114 H43 119.4
C113 C114 H43 119.4
C107 C113 C114 116.4(5)
C107 C113 C112 116.4(5)
C114 C113 C112 127.2(5)
C7 C13 C14 117.1(5)
C7 C13 C12 116.1(5)
C14 C13 C12 126.8(5)
C21 C20 C19 121.6(5)
C21 C20 H70 119.2
C19 C20 H70 119.2
C112 C111 C110 123.1(5)
C112 C111 H40 118.4
C110 C111 H40 118.4
C120 C121 C122 118.9(5)
C120 C121 H47 120.6
C122 C121 H47 120.6
C121 C122 C123 121.6(5)
C121 C122 H46 119.2
C123 C122 H46 119.2
C123 C127 C129 111.4(5)
C123 C127 C128 111.2(4)
C129 C127 C128 110.0(5)
C123 C127 H127 108.0
C129 C127 H127 108.0
C128 C127 H127 108.0
C105 C104 S2 109.9(3)
C105 C104 H10A 109.7
S2 C104 H10A 109.7
C105 C104 H10B 109.7
S2 C104 H10B 109.7
H10A C104 H10B 108.2
C111 C112 C113 119.8(5)
C111 C112 H41 120.1
C113 C112 H41 120.1
C122 C123 C118 119.6(5)
C122 C123 C127 117.7(4)
C118 C123 C127 122.6(4)
C11 C12 C13 120.1(5)
C11 C12 H63 119.9
C13 C12 H63 119.9
C132 C133 C134 120.3(5)
C132 C133 H56 119.8
C134 C133 H56 119.8
C39 C41 H80A 109.5
C39 C41 H80B 109.5
H80A C41 H80B 109.5
C39 C41 H80C 109.5
H80A C41 H80C 109.5
H80B C41 H80C 109.5
C28 C27 C23 109.1(4)
C28 C27 C29 109.9(5)
C23 C27 C29 113.5(4)
C28 C27 H74 108.1
C23 C27 H74 108.1
C29 C27 H74 108.1
C127 C129 H55A 109.5
C127 C129 H55B 109.5
H55A C129 H55B 109.5
C127 C129 H55C 109.5
H55A C129 H55C 109.5
H55B C129 H55C 109.5
C12 C11 C10 122.3(5)
C12 C11 H62 118.8
C10 C11 H62 118.8
C15 C14 C13 119.0(5)
C15 C14 H65 120.5
C13 C14 H65 120.5
C22 C21 C20 118.9(5)
C22 C21 H71 120.5
C20 C21 H71 120.5
C24 C26 H78A 109.5
C24 C26 H78B 109.5
H78A C26 H78B 109.5
C24 C26 H78C 109.5
H78A C26 H78C 109.5
H78B C26 H78C 109.5
C136 C138 H59A 109.5
C136 C138 H59B 109.5
H59A C138 H59B 109.5
C136 C138 H59C 109.5
H59A C138 H59C 109.5
H59B C138 H59C 109.5
C120 C119 C118 119.2(5)
C120 C119 C124 117.1(5)
C118 C119 C124 123.6(4)
C119 C124 C126 113.3(4)
C119 C124 C125 109.1(4)
C126 C124 C125 110.4(5)
C119 C124 H50 108.0
C126 C124 H50 108.0
C125 C124 H50 108.0
C20 C19 C18 119.5(4)
C20 C19 C24 117.5(4)
C18 C19 C24 122.9(4)
C22 C23 C18 119.8(5)
C22 C23 C27 117.1(4)
C18 C23 C27 123.0(4)
C21 C22 C23 121.8(5)
C21 C22 H72 119.1
C23 C22 H72 119.1
C27 C28 H75A 109.5
C27 C28 H75B 109.5
H75A C28 H75B 109.5
C27 C28 H75C 109.5
H75A C28 H75C 109.5
H75B C28 H75C 109.5
C124 C126 H51A 109.5
C124 C126 H51B 109.5
H51A C126 H51B 109.5
C124 C126 H51C 109.5
H51A C126 H51C 109.5
H51B C126 H51C 109.5
C27 C29 H76A 109.5
C27 C29 H76B 109.5
H76A C29 H76B 109.5
C27 C29 H76C 109.5
H76A C29 H76C 109.5
H76B C29 H76C 109.5
O103 C103 Re2 176.6(5)
C139 C141 H57A 109.5
C139 C141 H57B 109.5
H57A C141 H57B 109.5
C139 C141 H57C 109.5
H57A C141 H57C 109.5
H57B C141 H57C 109.5
C136 C137 H60A 109.5
C136 C137 H60B 109.5
H60A C137 H60B 109.5
C136 C137 H60C 109.5
H60A C137 H60C 109.5
H60B C137 H60C 109.5
O3 C3 Re1 177.1(5)
C124 C125 H52A 109.5
C124 C125 H52B 109.5
H52A C125 H52B 109.5
C124 C125 H52C 109.5
H52A C125 H52C 109.5
H52B C125 H52C 109.5
C121 C120 C119 121.5(5)
C121 C120 H48 119.3
C119 C120 H48 119.3
C33 C32 C31 121.2(5)
C33 C32 H67 119.4
C31 C32 H67 119.4
C36 C38 H68A 109.5
C36 C38 H68B 109.5
H68A C38 H68B 109.5
C36 C38 H68C 109.5
H68A C38 H68C 109.5
H68B C38 H68C 109.5
C139 C140 H58A 109.5
C139 C140 H58B 109.5
H58A C140 H58B 109.5
C139 C140 H58C 109.5
H58A C140 H58C 109.5
H58B C140 H58C 109.5
C39 C40 H81A 109.5
C39 C40 H81B 109.5
H81A C40 H81B 109.5
C39 C40 H81C 109.5
H81A C40 H81C 109.5
H81B C40 H81C 109.5
Cl2 C100 Cl1 111.3(4)
Cl2 C100 H100 109.4
Cl1 C100 H100 109.4
Cl2 C100 H101 109.4
Cl1 C100 H101 109.4
H100 C100 H101 108.0
C3 Re1 C2 86.6(2)
C3 Re1 C1 88.4(2)
C2 Re1 C1 86.5(2)
C3 Re1 N1 97.28(19)
C2 Re1 N1 104.30(18)
C1 Re1 N1 168.02(18)
C3 Re1 N2 99.64(17)
C2 Re1 N2 173.69(18)
C1 Re1 N2 92.65(18)
N1 Re1 N2 76.04(14)
C3 Re1 S1 176.81(15)
C2 Re1 S1 95.95(16)
C1 Re1 S1 93.68(17)
N1 Re1 S1 80.25(11)
N2 Re1 S1 77.85(10)

loop_
_geom_bond_atom_site_label_1
_geom_bond_atom_site_label_2
_geom_bond_distance
Re2 C101 1.903(6)
Re2 C103 1.929(6)
Re2 C102 1.931(5)
Re2 N3 2.154(4)
Re2 N4 2.250(4)
Re2 S2 2.5255(12)
S1 C17 1.808(5)
S1 C4 1.815(5)
S1 Re1 2.5265(12)
S2 C117 1.802(5)
S2 C104 1.822(5)
O101 C101 1.165(6)
O2 C2 1.153(6)
O1 C1 1.154(6)
C2 Re1 1.918(5)
C1 Re1 1.923(6)
O102 C102 1.150(6)
N3 C118 1.419(6)
N3 C105 1.448(6)
N1 C18 1.430(6)
N1 C5 1.442(6)
N1 Re1 2.143(4)
N4 C109 1.286(6)
N4 C130 1.459(6)
N2 C9 1.289(6)
N2 C30 1.451(6)
N2 Re1 2.244(4)
C6 C10 1.367(7)
C6 C7 1.402(7)
C6 C5 1.517(6)
C30 C31 1.404(7)
C30 C35 1.407(7)
C108 C116 1.376(7)
C108 C107 1.416(7)
C108 C109 1.474(6)
C10 C11 1.414(7)
C10 H12 0.9300
C131 C132 1.397(7)
C131 C130 1.403(7)
C131 C136 1.516(7)
C9 C8 1.467(6)
C9 C5 1.541(6)
C107 C113 1.401(7)
C107 C106 1.417(7)
C31 C32 1.399(7)
C31 C36 1.522(7)
C8 C16 1.392(7)
C8 C7 1.416(7)
C110 C106 1.366(7)
C110 C111 1.416(7)
C110 H29 0.9300
C5 C4 1.568(6)
C36 C38 1.526(7)
C36 C37 1.527(7)
C36 H136 0.9800
C109 C105 1.534(6)
C105 C106 1.517(7)
C105 C104 1.571(7)
C132 C133 1.368(8)
C132 H36 0.9300
C135 C134 1.394(7)
C135 C130 1.398(7)
C135 C139 1.513(7)
C139 C140 1.533(7)
C139 C141 1.537(7)
C139 H139 0.9800
C7 C13 1.412(7)
C118 C123 1.411(7)
C118 C119 1.416(7)
C116 C115 1.432(7)
C116 H28 0.9300
C4 H4A 0.9700
C4 H4B 0.9700
C18 C19 1.413(6)
C18 C23 1.413(6)
C17 H15A 0.9600
C17 H15B 0.9600
C17 H15C 0.9600
C39 C35 1.505(7)
C39 C40 1.528(7)
C39 C41 1.534(7)
C39 H39 0.9800
C16 C15 1.419(7)
C16 H13 0.9300
C134 C133 1.389(8)
C134 H34 0.9300
C37 H22A 0.9600
C37 H22B 0.9600
C37 H22C 0.9600
C35 C34 1.396(7)
C117 H38A 0.9600
C117 H38B 0.9600
C117 H38C 0.9600
C136 C137 1.520(7)
C136 C138 1.523(7)
C136 H37 0.9800
C33 C32 1.366(8)
C33 C34 1.392(8)
C33 H19 0.9300
C34 H18 0.9300
C15 C14 1.366(7)
C15 H66 0.9300
O103 C103 1.144(7)
C115 C114 1.356(8)
C115 H44 0.9300
C128 C127 1.536(7)
C128 H54A 0.9600
C128 H54B 0.9600
C128 H54C 0.9600
O3 C3 1.150(7)
C25 C24 1.525(7)
C25 H79A 0.9600
C25 H79B 0.9600
C25 H79C 0.9600
C24 C19 1.527(6)
C24 C26 1.534(7)
C24 H77 0.9800
C114 C113 1.404(7)
C114 H43 0.9300
C113 C112 1.422(8)
C13 C14 1.414(7)
C13 C12 1.418(7)
C20 C21 1.375(7)
C20 C19 1.407(7)
C20 H70 0.9300
C111 C112 1.364(8)
C111 H40 0.9300
C121 C120 1.386(7)
C121 C122 1.387(7)
C121 H47 0.9300
C122 C123 1.400(7)
C122 H46 0.9300
C127 C123 1.515(7)
C127 C129 1.529(7)
C127 H127 0.9800
C104 H10A 0.9700
C104 H10B 0.9700
C112 H41 0.9300
C12 C11 1.375(8)
C12 H63 0.9300
C133 H56 0.9300
C41 H80A 0.9600
C41 H80B 0.9600
C41 H80C 0.9600
C27 C28 1.518(7)
C27 C23 1.524(6)
C27 C29 1.525(7)
C27 H74 0.9800
C129 H55A 0.9600
C129 H55B 0.9600
C129 H55C 0.9600
C11 H62 0.9300
C14 H65 0.9300
C21 C22 1.372(7)
C21 H71 0.9300
C26 H78A 0.9600
C26 H78B 0.9600
C26 H78C 0.9600
C138 H59A 0.9600
C138 H59B 0.9600
C138 H59C 0.9600
C119 C120 1.409(7)
C119 C124 1.517(7)
C124 C126 1.533(7)
C124 C125 1.535(8)
C124 H50 0.9800
C23 C22 1.398(7)
C22 H72 0.9300
C28 H75A 0.9600
C28 H75B 0.9600
C28 H75C 0.9600
C126 H51A 0.9600
C126 H51B 0.9600
C126 H51C 0.9600
C29 H76A 0.9600
C29 H76B 0.9600
C29 H76C 0.9600
C141 H57A 0.9600
C141 H57B 0.9600
C141 H57C 0.9600
C137 H60A 0.9600
C137 H60B 0.9600
C137 H60C 0.9600
C3 Re1 1.914(6)
C125 H52A 0.9600
C125 H52B 0.9600
C125 H52C 0.9600
C120 H48 0.9300
C32 H67 0.9300
C38 H68A 0.9600
C38 H68B 0.9600
C38 H68C 0.9600
C140 H58A 0.9600
C140 H58B 0.9600
C140 H58C 0.9600
C40 H81A 0.9600
C40 H81B 0.9600
C40 H81C 0.9600
Cl1 C100 1.759(7)
Cl2 C100 1.750(7)
C100 H100 0.9700
C100 H101 0.9700

loop_
_geom_torsion_atom_site_label_1
_geom_torsion_atom_site_label_2
_geom_torsion_atom_site_label_3
_geom_torsion_atom_site_label_4
_geom_torsion
C101 Re2 S2 C117 8.3(2)
C102 Re2 S2 C117 95.0(2)
N3 Re2 S2 C117 -94.1(2)
N4 Re2 S2 C117 -171.8(2)
C101 Re2 S2 C104 116.6(2)
C102 Re2 S2 C104 -156.8(2)
N3 Re2 S2 C104 14.14(19)
N4 Re2 S2 C104 -63.53(19)
C101 Re2 N3 C118 44.4(5)
C103 Re2 N3 C118 -43.5(5)
C102 Re2 N3 C118 -166.8(9)
N4 Re2 N3 C118 -142.2(5)
S2 Re2 N3 C118 137.8(5)
C101 Re2 N3 C105 -137.5(3)
C103 Re2 N3 C105 134.6(3)
C102 Re2 N3 C105 11.3(11)
N4 Re2 N3 C105 35.8(3)
S2 Re2 N3 C105 -44.1(3)
C103 Re2 N4 C109 -114.3(4)
C102 Re2 N4 C109 155.8(4)
N3 Re2 N4 C109 -19.6(3)
S2 Re2 N4 C109 63.4(3)
C103 Re2 N4 C130 69.0(4)
C102 Re2 N4 C130 -20.9(4)
N3 Re2 N4 C130 163.7(4)
S2 Re2 N4 C130 -113.2(4)
C9 N2 C30 C31 83.8(6)
Re1 N2 C30 C31 -93.9(5)
C9 N2 C30 C35 -100.6(5)
Re1 N2 C30 C35 81.7(5)
C7 C6 C10 C11 0.9(8)
C5 C6 C10 C11 174.2(5)
C30 N2 C9 C8 7.4(8)
Re1 N2 C9 C8 -174.6(4)
C30 N2 C9 C5 -177.2(4)
Re1 N2 C9 C5 0.8(5)
C116 C108 C107 C113 -0.9(8)
C109 C108 C107 C113 176.2(5)
C116 C108 C107 C106 -178.9(5)
C109 C108 C107 C106 -1.9(6)
C35 C30 C31 C32 -2.6(7)
N2 C30 C31 C32 172.8(4)
C35 C30 C31 C36 175.3(5)
N2 C30 C31 C36 -9.2(7)
N2 C9 C8 C16 -11.9(9)
C5 C9 C8 C16 172.4(5)
N2 C9 C8 C7 166.0(5)
C5 C9 C8 C7 -9.7(5)
C18 N1 C5 C6 -10.7(7)
Re1 N1 C5 C6 166.0(4)
C18 N1 C5 C9 -130.2(4)
Re1 N1 C5 C9 46.5(4)
C18 N1 C5 C4 115.1(4)
Re1 N1 C5 C4 -68.2(4)
C10 C6 C5 N1 53.0(8)
C7 C6 C5 N1 -133.2(5)
C10 C6 C5 C9 175.6(6)
C7 C6 C5 C9 -10.6(5)
C10 C6 C5 C4 -74.0(7)
C7 C6 C5 C4 99.8(4)
N2 C9 C5 N1 -32.2(6)
C8 C9 C5 N1 144.3(4)
N2 C9 C5 C6 -164.1(4)
C8 C9 C5 C6 12.4(5)
N2 C9 C5 C4 84.9(5)
C8 C9 C5 C4 -98.6(4)
C32 C31 C36 C38 54.8(6)
C30 C31 C36 C38 -123.2(5)
C32 C31 C36 C37 -68.9(6)
C30 C31 C36 C37 113.2(5)
C130 N4 C109 C108 -10.2(8)
Re2 N4 C109 C108 172.9(4)
C130 N4 C109 C105 175.8(4)
Re2 N4 C109 C105 -1.1(5)
C116 C108 C109 N4 10.7(10)
C107 C108 C109 N4 -165.7(5)
C116 C108 C109 C105 -175.0(6)
C107 C108 C109 C105 8.7(5)
C118 N3 C105 C106 12.1(7)
Re2 N3 C105 C106 -166.4(4)
C118 N3 C105 C109 131.4(4)
Re2 N3 C105 C109 -47.1(4)
C118 N3 C105 C104 -112.9(5)
Re2 N3 C105 C104 68.6(4)
N4 C109 C105 N3 33.2(6)
C108 C109 C105 N3 -142.2(4)
N4 C109 C105 C106 163.8(4)
C108 C109 C105 C106 -11.6(5)
N4 C109 C105 C104 -85.1(5)
C108 C109 C105 C104 99.5(4)
C130 C131 C132 C133 -0.7(7)
C136 C131 C132 C133 178.2(5)
C134 C135 C139 C140 -51.7(6)
C130 C135 C139 C140 132.7(5)
C134 C135 C139 C141 72.6(6)
C130 C135 C139 C141 -103.0(6)
C10 C6 C7 C13 -0.3(8)
C5 C6 C7 C13 -175.1(5)
C10 C6 C7 C8 -179.8(5)
C5 C6 C7 C8 5.4(6)
C16 C8 C7 C6 -179.0(5)
C9 C8 C7 C6 2.7(6)
C16 C8 C7 C13 1.6(8)
C9 C8 C7 C13 -176.7(5)
C111 C110 C106 C107 -0.9(8)
C111 C110 C106 C105 -175.1(6)
C113 C107 C106 C110 0.8(8)
C108 C107 C106 C110 178.8(5)
C113 C107 C106 C105 176.3(5)
C108 C107 C106 C105 -5.6(6)
N3 C105 C106 C110 -52.6(8)
C109 C105 C106 C110 -175.2(6)
C104 C105 C106 C110 74.1(7)
N3 C105 C106 C107 132.8(5)
C109 C105 C106 C107 10.2(5)
C104 C105 C106 C107 -100.6(5)
C105 N3 C118 C123 104.8(5)
Re2 N3 C118 C123 -77.3(6)
C105 N3 C118 C119 -74.2(6)
Re2 N3 C118 C119 103.7(5)
C107 C108 C116 C115 -0.7(8)
C109 C108 C116 C115 -176.7(5)
N1 C5 C4 S1 53.6(4)
C6 C5 C4 S1 -171.4(3)
C9 C5 C4 S1 -63.3(4)
C17 S1 C4 C5 -130.8(3)
Re1 S1 C4 C5 -14.9(3)
C5 N1 C18 C19 -106.9(5)
Re1 N1 C18 C19 77.7(6)
C5 N1 C18 C23 71.6(6)
Re1 N1 C18 C23 -103.8(5)
C7 C8 C16 C15 -0.2(7)
C9 C8 C16 C15 177.5(5)
C130 C135 C134 C133 -0.8(8)
C139 C135 C134 C133 -176.7(5)
C31 C30 C35 C34 1.5(7)
N2 C30 C35 C34 -174.0(4)
C31 C30 C35 C39 -173.3(5)
N2 C30 C35 C39 11.2(7)
C40 C39 C35 C34 47.1(6)
C41 C39 C35 C34 -76.5(6)
C40 C39 C35 C30 -138.2(5)
C41 C39 C35 C30 98.3(5)
C134 C135 C130 C131 -1.2(7)
C139 C135 C130 C131 174.4(5)
C134 C135 C130 N4 177.4(4)
C139 C135 C130 N4 -7.1(7)
C132 C131 C130 C135 1.9(7)
C136 C131 C130 C135 -176.9(5)
C132 C131 C130 N4 -176.6(4)
C136 C131 C130 N4 4.6(7)
C109 N4 C130 C135 100.0(5)
Re2 N4 C130 C135 -83.6(5)
C109 N4 C130 C131 -81.4(6)
Re2 N4 C130 C131 95.0(5)
C132 C131 C136 C137 69.5(6)
C130 C131 C136 C137 -111.6(5)
C132 C131 C136 C138 -55.8(6)
C130 C131 C136 C138 123.1(5)
C32 C33 C34 C35 -3.8(9)
C30 C35 C34 C33 1.8(8)
C39 C35 C34 C33 176.8(5)
C8 C16 C15 C14 -0.6(8)
C108 C116 C115 C114 1.7(8)
C116 C115 C114 C113 -1.1(9)
C108 C107 C113 C114 1.5(8)
C106 C107 C113 C114 179.4(5)
C108 C107 C113 C112 -177.6(5)
C106 C107 C113 C112 0.3(8)
C115 C114 C113 C107 -0.5(8)
C115 C114 C113 C112 178.5(6)
C6 C7 C13 C14 178.6(5)
C8 C7 C13 C14 -2.0(8)
C6 C7 C13 C12 -1.1(8)
C8 C7 C13 C12 178.4(5)
C106 C110 C111 C112 0.1(10)
C120 C121 C122 C123 -1.5(9)
N3 C105 C104 S2 -53.8(4)
C106 C105 C104 S2 172.6(3)
C109 C105 C104 S2 64.2(4)
C117 S2 C104 C105 131.2(4)
Re2 S2 C104 C105 14.3(3)
C110 C111 C112 C113 1.0(10)
C107 C113 C112 C111 -1.1(9)
C114 C113 C112 C111 179.9(6)
C121 C122 C123 C118 -0.8(8)
C121 C122 C123 C127 -178.7(5)
C119 C118 C123 C122 2.7(7)
N3 C118 C123 C122 -176.3(5)
C119 C118 C123 C127 -179.5(5)
N3 C118 C123 C127 1.5(8)
C129 C127 C123 C122 67.5(6)
C128 C127 C123 C122 -55.7(6)
C129 C127 C123 C118 -110.3(6)
C128 C127 C123 C118 126.5(5)
C7 C13 C12 C11 1.8(9)
C14 C13 C12 C11 -177.8(6)
C131 C132 C133 C134 -1.2(8)
C135 C134 C133 C132 2.0(8)
C13 C12 C11 C10 -1.3(10)
C6 C10 C11 C12 -0.2(9)
C16 C15 C14 C13 0.2(9)
C7 C13 C14 C15 1.1(8)
C12 C13 C14 C15 -179.3(6)
C19 C20 C21 C22 1.5(8)
C123 C118 C119 C120 -2.3(7)
N3 C118 C119 C120 176.7(5)
C123 C118 C119 C124 173.6(5)
N3 C118 C119 C124 -7.4(8)
C120 C119 C124 C126 -54.2(7)
C118 C119 C124 C126 129.8(5)
C120 C119 C124 C125 69.3(6)
C118 C119 C124 C125 -106.8(6)
C21 C20 C19 C18 -0.7(8)
C21 C20 C19 C24 177.9(5)
C23 C18 C19 C20 -1.3(7)
N1 C18 C19 C20 177.3(4)
C23 C18 C19 C24 -179.8(5)
N1 C18 C19 C24 -1.2(7)
C25 C24 C19 C20 55.1(6)
C26 C24 C19 C20 -68.5(6)
C25 C24 C19 C18 -126.4(5)
C26 C24 C19 C18 110.0(5)
C19 C18 C23 C22 2.5(7)
N1 C18 C23 C22 -176.1(5)
C19 C18 C23 C27 -173.3(5)
N1 C18 C23 C27 8.2(7)
C28 C27 C23 C22 -69.5(6)
C29 C27 C23 C22 53.4(7)
C28 C27 C23 C18 106.4(6)
C29 C27 C23 C18 -130.7(5)
C20 C21 C22 C23 -0.3(9)
C18 C23 C22 C21 -1.7(8)
C27 C23 C22 C21 174.3(5)
C122 C121 C120 C119 1.8(9)
C118 C119 C120 C121 0.1(8)
C124 C119 C120 C121 -176.2(5)
C34 C33 C32 C31 2.6(9)
C30 C31 C32 C33 0.6(8)
C36 C31 C32 C33 -177.6(5)
C18 N1 Re1 C3 41.8(5)
C5 N1 Re1 C3 -134.0(3)
C18 N1 Re1 C2 -46.5(5)
C5 N1 Re1 C2 137.7(3)
C18 N1 Re1 C1 159.6(9)
C5 N1 Re1 C1 -16.2(11)
C18 N1 Re1 N2 140.0(5)
C5 N1 Re1 N2 -35.8(3)
C18 N1 Re1 S1 -140.2(5)
C5 N1 Re1 S1 44.0(3)
C9 N2 Re1 C3 114.7(3)
C30 N2 Re1 C3 -67.4(4)
C9 N2 Re1 C1 -156.5(3)
C30 N2 Re1 C1 21.4(4)
C9 N2 Re1 N1 19.5(3)
C30 N2 Re1 N1 -162.6(4)
C9 N2 Re1 S1 -63.3(3)
C30 N2 Re1 S1 114.6(4)
C17 S1 Re1 C2 -9.4(2)
C4 S1 Re1 C2 -117.1(2)
C17 S1 Re1 C1 -96.2(2)
C4 S1 Re1 C1 156.1(2)
C17 S1 Re1 N1 94.2(2)
C4 S1 Re1 N1 -13.54(18)
C17 S1 Re1 N2 171.9(2)
C4 S1 Re1 N2 64.13(18)

loop_
_platon_squeeze_void_nr
_platon_squeeze_void_average_x
_platon_squeeze_void_average_y
_platon_squeeze_void_average_z
_platon_squeeze_void_volume
_platon_squeeze_void_count_electrons
_platon_squeeze_void_content
1 0.000 0.000 0.500 195 53 ' '
2 0.500 0.000 1.000 365 91 ' '
3 0.500 0.500 0.500 365 91 ' '
4 0.000 0.500 1.000 195 53 ' '
